data_4306995
loop_
_publ_author_name
'Stephen P. Jeffery'
'Michael L. Singleton'
'Joseph H. Reibenspies'
'Marcetta Y. Darensbourg'

_publ_contact_author_address
;Texas A&M University
Department of Chemistry
College Station, TX 77843-3255
USA            
;
_publ_contact_author_email marcetta@mail.chem.tamu.edu
_publ_contact_author_fax 979-845-0158
_publ_contact_author_name 'Marcetta Y. Darensbourg'
_publ_contact_author_phone 959-845-5417
_publ_section_title
;
Control of S-Based Aggregation: Designed Synthesis of NiM2 and Ni2M
Trinuclear Complexes
;
_journal_name_full 'Inorganic Chemistry'
_journal_page_first 179
_journal_page_last 185
_journal_paper_doi 10.1021/ic061475f
_journal_volume 46
_journal_year 2007
_chemical_formula_sum 'C15 H20 N2 Ni O7 S2 W'
_chemical_formula_weight 647.01
_chemical_name_common N-2W(CO)5
_chemical_name_systematic
; 
 ? 
;
_space_group_IT_number 14
_symmetry_cell_setting monoclinic
_symmetry_space_group_name_Hall '-P 2yn'
_symmetry_space_group_name_H-M 'P 1 21/n 1'
_atom_sites_solution_hydrogens geom
_atom_sites_solution_primary direct
_atom_sites_solution_secondary difmap
_audit_creation_method SHELXL-97
_cell_angle_alpha 90.00
_cell_angle_beta 94.620(3)
_cell_angle_gamma 90.00
_cell_formula_units_Z 4
_cell_length_a 7.4188(13)
_cell_length_b 13.712(2)
_cell_length_c 20.111(4)
_cell_measurement_temperature 293(2)
_cell_volume 2039.2(6)
_computing_structure_refinement 'SHELXL-97 (Sheldrick, 1997)'
_computing_structure_solution 'SHELXS-97 (Sheldrick, 1990)'
_diffrn_ambient_temperature 293(2)
_diffrn_measured_fraction_theta_full 0.956
_diffrn_measured_fraction_theta_max 0.956
_diffrn_radiation_monochromator graphite
_diffrn_radiation_source 'fine-focus sealed tube'
_diffrn_radiation_type MoK\a
_diffrn_radiation_wavelength 0.71073
_diffrn_reflns_av_R_equivalents 0.0598
_diffrn_reflns_av_sigmaI/netI 0.0681
_diffrn_reflns_limit_h_max 8
_diffrn_reflns_limit_h_min -8
_diffrn_reflns_limit_k_max 10
_diffrn_reflns_limit_k_min -16
_diffrn_reflns_limit_l_max 23
_diffrn_reflns_limit_l_min -23
_diffrn_reflns_number 9587
_diffrn_reflns_theta_full 25.00
_diffrn_reflns_theta_max 25.00
_diffrn_reflns_theta_min 2.03
_exptl_absorpt_coefficient_mu 6.804
_exptl_absorpt_correction_T_max 0.2811
_exptl_absorpt_correction_T_min 0.1321
_exptl_absorpt_correction_type multi-scan
_exptl_absorpt_process_details sadabs
_exptl_crystal_colour Red
_exptl_crystal_density_diffrn 2.108
_exptl_crystal_density_meas 0
_exptl_crystal_density_method 'not measured'
_exptl_crystal_description Blocks
_exptl_crystal_F_000 1256
_exptl_crystal_size_max 0.50
_exptl_crystal_size_mid 0.25
_exptl_crystal_size_min 0.25
_refine_diff_density_max 2.198
_refine_diff_density_min -3.738
_refine_diff_density_rms 0.252
_refine_ls_extinction_coef 0.00040(18)
_refine_ls_extinction_expression Fc^*^=kFc[1+0.001xFc^2^\l^3^/sin(2\q)]^-1/4^
_refine_ls_extinction_method SHELXL
_refine_ls_goodness_of_fit_ref 1.047
_refine_ls_hydrogen_treatment mixed
_refine_ls_matrix_type full
_refine_ls_number_parameters 254
_refine_ls_number_reflns 3428
_refine_ls_number_restraints 0
_refine_ls_restrained_S_all 1.047
_refine_ls_R_factor_all 0.0616
_refine_ls_R_factor_gt 0.0496
_refine_ls_shift/su_max 0.001
_refine_ls_shift/su_mean 0.000
_refine_ls_structure_factor_coef Fsqd
_refine_ls_weighting_details
; calc 
 [0.00000+1.00000exp(0.50(sin\q/\l)^2^)]/ 
   [\s^2^(Fo^2^)+0.0000+0.0000*P+(0.0714P)^2^+0.0000sin\q/\l] 
 where P = 0.33333Fo^2^ + 0.66667Fc^2^ 
;
_refine_ls_weighting_scheme calc
_refine_ls_wR_factor_gt 0.1122
_refine_ls_wR_factor_ref 0.1192
_reflns_number_gt 2776
_reflns_number_total 3428
_reflns_threshold_expression >2sigma(I)
_cod_data_source_file ic061475fsi20060804_042402_3.cif
_cod_data_source_block mls
_cod_depositor_comments
;
The following automatic conversions were performed:
'_symmetry_cell_setting' value 'Monoclinic' changed to 'monoclinic'
according to '/home/saulius/struct/CIF-dictionaries/cif_core.dic'
dictionary named 'cif_core.dic' version 2.4.1 from 2010-06-29.

Automatic conversion script
Id: cif_fix_enum 1527 2010-12-29 10:47:43Z saulius 
;
_cod_database_code 4306995

loop_
_symmetry_equiv_pos_as_xyz
'x, y, z'
'-x+1/2, y+1/2, -z+1/2'
'-x, -y, -z'
'x-1/2, -y-1/2, z-1/2'

loop_
_atom_site_label
_atom_site_type_symbol
_atom_site_fract_x
_atom_site_fract_y
_atom_site_fract_z
_atom_site_U_iso_or_equiv
_atom_site_adp_type
_atom_site_occupancy
_atom_site_symmetry_multiplicity
_atom_site_calc_flag
_atom_site_refinement_flags
_atom_site_disorder_assembly
_atom_site_disorder_group
W1 W 0.03510(4) 0.25987(2) 0.476944(17) 0.02083(17) Uani 1 1 d . . .
Ni1 Ni 0.11900(10) 0.11914(7) 0.31207(5) 0.0170(3) Uani 1 1 d . . .
S1 S -0.0867(2) 0.21489(16) 0.27177(10) 0.0195(5) Uani 1 1 d . . .
S2 S 0.2304(2) 0.23366(15) 0.37770(11) 0.0215(5) Uani 1 1 d . . .
O1 O -0.2131(8) 0.3123(5) 0.5908(3) 0.0468(19) Uani 1 1 d . . .
O2 O 0.3065(8) 0.1506(5) 0.5823(3) 0.0377(16) Uani 1 1 d . . .
O3 O 0.2535(11) 0.4585(6) 0.4982(4) 0.067(2) Uani 1 1 d . . .
O4 O -0.2928(8) 0.3677(5) 0.3945(3) 0.0385(16) Uani 1 1 d . . .
O5 O -0.1573(6) 0.0568(5) 0.4491(3) 0.0317(15) Uani 1 1 d . . .
O6 O -0.0519(6) 0.3186(4) 0.2689(3) 0.0262(14) Uani 1 1 d . . .
O7 O -0.2598(6) 0.1868(5) 0.2986(3) 0.0279(14) Uani 1 1 d . . .
N1 N 0.0417(7) 0.0261(5) 0.2399(3) 0.0199(15) Uani 1 1 d . . .
N2 N 0.2994(7) 0.0241(5) 0.3513(3) 0.0191(15) Uani 1 1 d . . .
C1 C -0.1175(11) 0.2923(7) 0.5497(4) 0.027(2) Uani 1 1 d . . .
C2 C 0.2123(10) 0.1910(7) 0.5431(5) 0.027(2) Uani 1 1 d . . .
C3 C 0.1757(11) 0.3878(7) 0.4911(5) 0.036(2) Uani 1 1 d . . .
C4 C -0.1670(11) 0.3296(7) 0.4198(4) 0.027(2) Uani 1 1 d . . .
C5 C -0.0903(9) 0.1316(6) 0.4586(4) 0.0204(18) Uani 1 1 d . . .
C6 C -0.1064(9) 0.1689(7) 0.1870(4) 0.025(2) Uani 1 1 d . . .
H6A H -0.2150 0.1938 0.1627 0.030 Uiso 1 1 calc R . .
H6B H -0.0025 0.1881 0.1638 0.030 Uiso 1 1 calc R . .
C7 C -0.1153(9) 0.0600(6) 0.1934(4) 0.0222(18) Uani 1 1 d . . .
H7A H -0.1096 0.0299 0.1499 0.027 Uiso 1 1 calc R . .
H7B H -0.2284 0.0411 0.2108 0.027 Uiso 1 1 calc R . .
C8 C -0.0189(8) -0.0700(6) 0.2676(4) 0.0203(18) Uani 1 1 d . . .
H8A H -0.1171 -0.0577 0.2955 0.024 Uiso 1 1 calc R . .
H8B H -0.0657 -0.1108 0.2308 0.024 Uiso 1 1 calc R . .
C9 C 0.1275(9) -0.1249(6) 0.3078(4) 0.025(2) Uani 1 1 d . . .
H9A H 0.0774 -0.1856 0.3228 0.030 Uiso 1 1 calc R . .
H9B H 0.2219 -0.1411 0.2790 0.030 Uiso 1 1 calc R . .
C10 C 0.2108(9) -0.0710(6) 0.3672(4) 0.024(2) Uani 1 1 d . . .
H10A H 0.3006 -0.1127 0.3906 0.029 Uiso 1 1 calc R . .
H10B H 0.1177 -0.0581 0.3973 0.029 Uiso 1 1 calc R . .
C11 C 0.2040(8) 0.0085(6) 0.1988(4) 0.0189(18) Uani 1 1 d . . .
H11A H 0.2150 -0.0609 0.1906 0.023 Uiso 1 1 calc R . .
H11B H 0.1824 0.0407 0.1559 0.023 Uiso 1 1 calc R . .
C12 C 0.3804(8) 0.0457(7) 0.2332(4) 0.026(2) Uani 1 1 d . . .
H12A H 0.4758 0.0311 0.2045 0.031 Uiso 1 1 calc R . .
H12B H 0.3718 0.1162 0.2359 0.031 Uiso 1 1 calc R . .
C13 C 0.4398(9) 0.0081(7) 0.3022(4) 0.025(2) Uani 1 1 d . . .
H13A H 0.4653 -0.0611 0.2995 0.030 Uiso 1 1 calc R . .
H13B H 0.5508 0.0408 0.3183 0.030 Uiso 1 1 calc R . .
C14 C 0.3859(9) 0.0623(6) 0.4152(4) 0.0223(19) Uani 1 1 d . . .
H14A H 0.4940 0.0247 0.4279 0.027 Uiso 1 1 calc R . .
H14B H 0.3034 0.0545 0.4499 0.027 Uiso 1 1 calc R . .
C15 C 0.4350(8) 0.1673(6) 0.4099(4) 0.0195(18) Uani 1 1 d . . .
H15A H 0.5299 0.1751 0.3799 0.023 Uiso 1 1 calc R . .
H15B H 0.4784 0.1926 0.4533 0.023 Uiso 1 1 calc R . .

loop_
_atom_site_aniso_label
_atom_site_aniso_U_11
_atom_site_aniso_U_22
_atom_site_aniso_U_33
_atom_site_aniso_U_23
_atom_site_aniso_U_13
_atom_site_aniso_U_12
W1 0.0171(2) 0.0234(3) 0.0228(3) -0.00117(14) 0.00602(15) 0.00316(12)
Ni1 0.0085(4) 0.0208(6) 0.0226(6) 0.0007(4) 0.0061(4) 0.0007(4)
S1 0.0107(8) 0.0244(12) 0.0243(11) 0.0022(9) 0.0071(8) 0.0012(8)
S2 0.0147(9) 0.0221(12) 0.0286(12) -0.0013(9) 0.0073(8) -0.0016(7)
O1 0.060(4) 0.048(5) 0.037(4) 0.009(4) 0.029(3) 0.029(4)
O2 0.038(3) 0.035(4) 0.038(4) -0.006(3) -0.008(3) 0.008(3)
O3 0.077(5) 0.049(6) 0.075(6) -0.009(5) 0.012(4) -0.017(4)
O4 0.039(3) 0.041(5) 0.035(4) -0.001(3) 0.003(3) 0.014(3)
O5 0.014(2) 0.041(5) 0.040(4) -0.003(3) 0.003(2) 0.002(3)
O6 0.018(2) 0.028(4) 0.034(3) 0.010(3) 0.008(2) 0.001(2)
O7 0.012(2) 0.045(4) 0.029(3) 0.003(3) 0.010(2) -0.003(2)
N1 0.010(3) 0.030(4) 0.020(4) -0.001(3) 0.004(3) 0.003(3)
N2 0.008(3) 0.023(4) 0.028(4) -0.001(3) 0.010(3) 0.002(2)
C1 0.034(4) 0.025(5) 0.023(5) 0.003(4) 0.004(4) 0.009(4)
C2 0.024(4) 0.024(5) 0.032(5) -0.011(4) 0.006(4) 0.000(4)
C3 0.036(5) 0.025(6) 0.047(6) 0.001(5) 0.004(4) -0.006(4)
C4 0.033(4) 0.025(5) 0.025(5) 0.007(4) 0.010(4) 0.008(4)
C5 0.013(3) 0.020(5) 0.029(5) -0.001(4) 0.006(3) 0.001(3)
C6 0.018(4) 0.034(6) 0.023(5) 0.002(4) 0.001(3) 0.004(3)
C7 0.017(3) 0.019(5) 0.032(5) 0.004(4) 0.004(3) 0.003(3)
C8 0.014(3) 0.024(5) 0.023(5) 0.008(4) 0.004(3) -0.003(3)
C9 0.024(4) 0.015(5) 0.037(5) 0.003(4) 0.009(4) -0.003(3)
C10 0.009(3) 0.035(6) 0.029(5) 0.004(4) 0.007(3) -0.001(3)
C11 0.012(3) 0.023(5) 0.023(4) -0.001(4) 0.010(3) -0.002(3)
C12 0.009(3) 0.037(6) 0.033(5) -0.005(4) 0.011(3) 0.001(3)
C13 0.011(3) 0.036(6) 0.029(5) -0.010(4) 0.013(3) -0.002(3)
C14 0.012(3) 0.036(6) 0.019(4) 0.002(4) 0.005(3) 0.009(3)
C15 0.011(3) 0.024(5) 0.023(4) -0.001(4) -0.002(3) 0.000(3)

loop_
_atom_type_symbol
_atom_type_description
_atom_type_scat_dispersion_real
_atom_type_scat_dispersion_imag
_atom_type_scat_source
C C 0.0033 0.0016 'International Tables Vol C Tables 4.2.6.8 and 6.1.1.4'
H H 0.0000 0.0000 'International Tables Vol C Tables 4.2.6.8 and 6.1.1.4'
N N 0.0061 0.0033 'International Tables Vol C Tables 4.2.6.8 and 6.1.1.4'
O O 0.0106 0.0060 'International Tables Vol C Tables 4.2.6.8 and 6.1.1.4'
S S 0.1246 0.1234 'International Tables Vol C Tables 4.2.6.8 and 6.1.1.4'
Ni Ni 0.3393 1.1124 'International Tables Vol C Tables 4.2.6.8 and 6.1.1.4'
W W -0.8490 6.8722 'International Tables Vol C Tables 4.2.6.8 and 6.1.1.4'

loop_
_geom_angle_atom_site_label_1
_geom_angle_atom_site_label_2
_geom_angle_atom_site_label_3
_geom_angle
_geom_angle_site_symmetry_1
_geom_angle_site_symmetry_3
_geom_angle_publ_flag
C1 W1 C5 92.8(3) . . ?
C1 W1 C2 90.0(3) . . ?
C5 W1 C2 88.8(3) . . ?
C1 W1 C3 91.1(4) . . ?
C5 W1 C3 176.0(3) . . ?
C2 W1 C3 90.7(4) . . ?
C1 W1 C4 82.7(3) . . ?
C5 W1 C4 89.9(3) . . ?
C2 W1 C4 172.5(3) . . ?
C3 W1 C4 91.1(4) . . ?
C1 W1 S2 174.7(3) . . ?
C5 W1 S2 91.0(2) . . ?
C2 W1 S2 93.9(2) . . ?
C3 W1 S2 85.1(3) . . ?
C4 W1 S2 93.5(2) . . ?
N1 Ni1 N2 90.8(3) . . ?
N1 Ni1 S1 87.8(2) . . ?
N2 Ni1 S1 176.47(17) . . ?
N1 Ni1 S2 169.76(18) . . ?
N2 Ni1 S2 91.2(2) . . ?
S1 Ni1 S2 90.66(9) . . ?
O6 S1 O7 115.6(3) . . ?
O6 S1 C6 107.8(4) . . ?
O7 S1 C6 104.2(3) . . ?
O6 S1 Ni1 119.9(2) . . ?
O7 S1 Ni1 108.5(3) . . ?
C6 S1 Ni1 98.3(3) . . ?
C15 S2 Ni1 96.9(3) . . ?
C15 S2 W1 107.1(3) . . ?
Ni1 S2 W1 111.12(8) . . ?
C7 N1 C8 105.0(5) . . ?
C7 N1 C11 108.3(5) . . ?
C8 N1 C11 109.3(6) . . ?
C7 N1 Ni1 114.8(5) . . ?
C8 N1 Ni1 111.6(5) . . ?
C11 N1 Ni1 107.6(4) . . ?
C14 N2 C10 106.7(6) . . ?
C14 N2 C13 110.2(5) . . ?
C10 N2 C13 110.5(6) . . ?
C14 N2 Ni1 110.1(5) . . ?
C10 N2 Ni1 111.2(4) . . ?
C13 N2 Ni1 108.3(5) . . ?
O1 C1 W1 177.4(8) . . ?
O2 C2 W1 176.9(7) . . ?
O3 C3 W1 179.2(9) . . ?
O4 C4 W1 171.5(7) . . ?
O5 C5 W1 177.7(7) . . ?
C7 C6 S1 105.5(6) . . ?
C6 C7 N1 108.8(7) . . ?
C9 C8 N1 114.3(6) . . ?
C10 C9 C8 114.6(7) . . ?
C9 C10 N2 114.6(7) . . ?
C12 C11 N1 112.7(6) . . ?
C13 C12 C11 118.7(6) . . ?
N2 C13 C12 112.7(6) . . ?
N2 C14 C15 111.7(7) . . ?
C14 C15 S2 107.6(5) . . ?

loop_
_geom_bond_atom_site_label_1
_geom_bond_atom_site_label_2
_geom_bond_distance
_geom_bond_site_symmetry_2
_geom_bond_publ_flag
W1 C1 1.971(8) . ?
W1 C5 2.010(9) . ?
W1 C2 2.027(10) . ?
W1 C3 2.048(10) . ?
W1 C4 2.051(9) . ?
W1 S2 2.5843(19) . ?
Ni1 N1 1.982(7) . ?
Ni1 N2 1.985(6) . ?
Ni1 S1 2.124(2) . ?
Ni1 S2 2.172(2) . ?
S1 O6 1.448(6) . ?
S1 O7 1.483(4) . ?
S1 C6 1.812(8) . ?
S2 C15 1.842(7) . ?
O1 C1 1.165(9) . ?
O2 C2 1.152(10) . ?
O3 C3 1.132(11) . ?
O4 C4 1.152(10) . ?
O5 C5 1.149(9) . ?
N1 C7 1.508(9) . ?
N1 C8 1.512(10) . ?
N1 C11 1.534(7) . ?
N2 C14 1.485(10) . ?
N2 C10 1.506(10) . ?
N2 C13 1.509(7) . ?
C6 C7 1.501(12) . ?
C8 C9 1.503(11) . ?
C9 C10 1.496(11) . ?
C11 C12 1.519(10) . ?
C12 C13 1.511(11) . ?
C14 C15 1.491(11) . ?
